data_4317096
loop_
_publ_author_name
'Jennifer Schroer'
'Stefan Wagner'
'Ulrich Abram'

_publ_contact_author
;
      Ulrich Abram
      Freie Universitaet  Berlin     
      Institute of Chemistry             
      Fabeckstrasse 34-36                     
      D-14195 Berlin         
      Germany                          
;
_publ_contact_author_email abram@chemie.fu-berlin.de
_publ_contact_author_fax '0049 (0)30 838 52676'
_publ_contact_author_phone '0049 (0)30 838 54002'
_publ_section_title
;
 Rhenium Complexes with 2-(Diphenylphosphinomethyl)aniline: Formation of a
 Cyclic, Trinuclear Oxorhenium(V) Core
;
_journal_name_full 'Inorganic Chemistry'
_journal_page_first 10694
_journal_page_last 10701
_journal_paper_doi 10.1021/ic101792j
_journal_volume 49
_journal_year 2010
_chemical_formula_moiety 'C38.75 H39 Cl N2 O2.75 P2 Re'
_chemical_formula_sum 'C38.75 H39 Cl N2 O2.75 P2 Re'
_chemical_formula_weight 860.31
_chemical_name_common '[ReO2(H2L2)2]Cl*3/2MeOH'
_chemical_name_systematic
;
 ?
;
_space_group_IT_number 2
_symmetry_cell_setting triclinic
_symmetry_space_group_name_Hall '-P 1'
_symmetry_space_group_name_H-M 'P -1'
_atom_sites_solution_hydrogens geom
_atom_sites_solution_primary heavy
_atom_sites_solution_secondary difmap
_audit_creation_method SHELXL-97
_cell_angle_alpha 93.560(10)
_cell_angle_beta 95.410(10)
_cell_angle_gamma 109.070(10)
_cell_formula_units_Z 4
_cell_length_a 11.8360(10)
_cell_length_b 12.5630(10)
_cell_length_c 27.119(2)
_cell_measurement_reflns_used 34521
_cell_measurement_temperature 230(2)
_cell_measurement_theta_max 29.49
_cell_measurement_theta_min 1.95
_cell_volume 3775.7(6)
_computing_cell_refinement 'STOE X-AREA'
_computing_data_collection 'STOE X-AREA'
_computing_data_reduction 'STOE X-RED'
_computing_molecular_graphics ortep3
_computing_publication_material wingx
_computing_structure_refinement 'SHELXL-97 (Sheldrick, 1997)'
_computing_structure_solution 'SHELXS-97 (Sheldrick, 1997)'
_diffrn_ambient_temperature 230(2)
_diffrn_detector_area_resol_mean 6.67
_diffrn_measured_fraction_theta_full 0.976
_diffrn_measured_fraction_theta_max 0.976
_diffrn_measurement_device_type 'STOE IPDS 2T'
_diffrn_measurement_method 'rotation method'
_diffrn_radiation_monochromator graphite
_diffrn_radiation_source 'fine-focus sealed tube'
_diffrn_radiation_type MoK\a
_diffrn_radiation_wavelength 0.71073
_diffrn_reflns_av_R_equivalents 0.0723
_diffrn_reflns_av_sigmaI/netI 0.0771
_diffrn_reflns_limit_h_max 16
_diffrn_reflns_limit_h_min -14
_diffrn_reflns_limit_k_max 17
_diffrn_reflns_limit_k_min -17
_diffrn_reflns_limit_l_max 37
_diffrn_reflns_limit_l_min -37
_diffrn_reflns_number 40424
_diffrn_reflns_theta_full 29.29
_diffrn_reflns_theta_max 29.29
_diffrn_reflns_theta_min 1.72
_diffrn_standards_decay_% 0.1
_exptl_absorpt_coefficient_mu 3.411
_exptl_absorpt_correction_T_max 0.4922
_exptl_absorpt_correction_T_min 0.3740
_exptl_absorpt_correction_type integration
_exptl_absorpt_process_details 'X-Red 32'
_exptl_crystal_colour yellow
_exptl_crystal_density_diffrn 1.513
_exptl_crystal_density_method 'not measured'
_exptl_crystal_description block
_exptl_crystal_F_000 1718
_exptl_crystal_size_max 0.52
_exptl_crystal_size_mid 0.36
_exptl_crystal_size_min 0.29
_refine_diff_density_max 2.103
_refine_diff_density_min -1.942
_refine_diff_density_rms 0.370
_refine_ls_extinction_coef 0.0244(6)
_refine_ls_extinction_expression Fc^*^=kFc[1+0.001xFc^2^\l^3^/sin(2\q)]^-1/4^
_refine_ls_extinction_method SHELXL
_refine_ls_goodness_of_fit_ref 0.932
_refine_ls_hydrogen_treatment constr
_refine_ls_matrix_type full
_refine_ls_number_parameters 885
_refine_ls_number_reflns 20155
_refine_ls_number_restraints 1
_refine_ls_restrained_S_all 0.932
_refine_ls_R_factor_all 0.0900
_refine_ls_R_factor_gt 0.0590
_refine_ls_shift/su_max 0.009
_refine_ls_shift/su_mean 0.000
_refine_ls_structure_factor_coef Fsqd
_refine_ls_weighting_details 'calc w=1/[\s^2^(Fo^2^)+(0.1100P)^2^+0.0000P] where P=(Fo^2^+2Fc^2^)/3'
_refine_ls_weighting_scheme calc
_refine_ls_wR_factor_gt 0.1452
_refine_ls_wR_factor_ref 0.1648
_reflns_number_gt 13154
_reflns_number_total 20155
_reflns_threshold_expression >2sigma(I)
_cod_data_source_file ic101792j_si_002_6.cif
_cod_data_source_block jssw04
_cod_depositor_comments
;
The following automatic conversions were performed:

'_atom_sites_solution_primary' value 'heavy atom' was changed to
'heavy'.

Automatic conversion script
Id: cif_fix_values 6452 2018-10-05 10:23:21Z andrius 
;
_cod_original_cell_volume 3775.7(5)
_cod_database_code 4317096

loop_
_symmetry_equiv_pos_as_xyz
'x, y, z'
'-x, -y, -z'

loop_
_atom_site_label
_atom_site_type_symbol
_atom_site_fract_x
_atom_site_fract_y
_atom_site_fract_z
_atom_site_U_iso_or_equiv
_atom_site_adp_type
_atom_site_occupancy
_atom_site_symmetry_multiplicity
_atom_site_calc_flag
_atom_site_refinement_flags
_atom_site_disorder_assembly
_atom_site_disorder_group
Re11 Re 0.43811(2) 0.67187(2) 0.154537(8) 0.04160(9) Uani 1 1 d . . .
O101 O 0.4067(5) 0.5569(4) 0.10989(17) 0.0520(11) Uani 1 1 d . . .
O201 O 0.4667(5) 0.7809(4) 0.20373(17) 0.0498(11) Uani 1 1 d . . .
P11 P 0.32455(18) 0.75995(16) 0.10188(6) 0.0475(4) Uani 1 1 d . . .
C11 C 0.1625(8) 0.6933(7) 0.1082(3) 0.0589(18) Uani 1 1 d . . .
H11C H 0.1462 0.7256 0.1390 0.071 Uiso 1 1 calc R . .
H11D H 0.1158 0.7130 0.0811 0.071 Uiso 1 1 calc R . .
C111 C 0.1188(7) 0.5663(7) 0.1080(3) 0.0514(15) Uani 1 1 d . . .
C121 C 0.0279(7) 0.4973(8) 0.0718(3) 0.0614(19) Uani 1 1 d . . .
H121 H -0.0075 0.5309 0.0481 0.074 Uiso 1 1 calc R . .
C131 C -0.0100(7) 0.3832(7) 0.0702(3) 0.063(2) Uani 1 1 d . . .
H131 H -0.0709 0.3392 0.0459 0.076 Uiso 1 1 calc R . .
C141 C 0.0426(8) 0.3320(8) 0.1051(3) 0.068(2) Uani 1 1 d . . .
H141 H 0.0178 0.2535 0.1039 0.082 Uiso 1 1 calc R . .
C151 C 0.1306(7) 0.3964(7) 0.1413(3) 0.0576(17) Uani 1 1 d . . .
H151 H 0.1652 0.3615 0.1647 0.069 Uiso 1 1 calc R . .
C161 C 0.1694(7) 0.5150(6) 0.1435(2) 0.0496(15) Uani 1 1 d . . .
N11 N 0.2616(5) 0.5817(5) 0.18241(19) 0.0465(12) Uani 1 1 d . . .
H11A H 0.2738 0.5361 0.2051 0.056 Uiso 1 1 calc R . .
H11B H 0.2355 0.6333 0.1977 0.056 Uiso 1 1 calc R . .
C211 C 0.3416(7) 0.7413(7) 0.0361(2) 0.0534(16) Uani 1 1 d . . .
C221 C 0.4205(10) 0.8281(8) 0.0148(3) 0.074(3) Uani 1 1 d . . .
H221 H 0.4571 0.8985 0.0329 0.089 Uiso 1 1 calc R . .
C231 C 0.4450(12) 0.8103(10) -0.0334(3) 0.090(3) Uani 1 1 d . . .
H231 H 0.4979 0.8691 -0.0476 0.108 Uiso 1 1 calc R . .
C241 C 0.3931(10) 0.7090(9) -0.0598(3) 0.076(3) Uani 1 1 d . . .
H241 H 0.4078 0.6995 -0.0926 0.091 Uiso 1 1 calc R . .
C251 C 0.3181(10) 0.6184(9) -0.0391(3) 0.078(3) Uani 1 1 d . . .
H251 H 0.2879 0.5468 -0.0565 0.093 Uiso 1 1 calc R . .
C261 C 0.2887(7) 0.6369(7) 0.0089(3) 0.0593(18) Uani 1 1 d . . .
H261 H 0.2333 0.5787 0.0224 0.071 Uiso 1 1 calc R . .
C311 C 0.3399(8) 0.9094(6) 0.1138(3) 0.0554(17) Uani 1 1 d . . .
C321 C 0.4103(9) 0.9758(7) 0.1549(3) 0.067(2) Uani 1 1 d . . .
H321 H 0.4548 0.9457 0.1766 0.081 Uiso 1 1 calc R . .
C331 C 0.4157(11) 1.0879(7) 0.1643(4) 0.079(3) Uani 1 1 d . . .
H331 H 0.4638 1.1324 0.1921 0.095 Uiso 1 1 calc R . .
C341 C 0.3495(11) 1.1328(9) 0.1323(5) 0.088(3) Uani 1 1 d . . .
H341 H 0.3521 1.2072 0.1386 0.106 Uiso 1 1 calc R . .
C351 C 0.2812(12) 1.0680(9) 0.0919(5) 0.092(3) Uani 1 1 d . . .
H351 H 0.2380 1.0984 0.0699 0.110 Uiso 1 1 calc R . .
C361 C 0.2746(10) 0.9555(8) 0.0829(4) 0.077(3) Uani 1 1 d . . .
H361 H 0.2249 0.9112 0.0553 0.093 Uiso 1 1 calc R . .
P21 P 0.63956(17) 0.76161(14) 0.13470(6) 0.0451(4) Uani 1 1 d . . .
C21 C 0.7403(7) 0.7410(6) 0.1862(3) 0.0515(16) Uani 1 1 d . . .
H21C H 0.8233 0.7816 0.1818 0.062 Uiso 1 1 calc R . .
H21D H 0.7239 0.7715 0.2174 0.062 Uiso 1 1 calc R . .
C411 C 0.7233(7) 0.6166(6) 0.1883(2) 0.0502(15) Uani 1 1 d . . .
C421 C 0.8144(8) 0.5745(8) 0.1784(3) 0.0637(19) Uani 1 1 d . . .
H421 H 0.8870 0.6235 0.1706 0.076 Uiso 1 1 calc R . .
C431 C 0.7991(9) 0.4613(8) 0.1799(3) 0.072(2) Uani 1 1 d . . .
H431 H 0.8610 0.4343 0.1731 0.086 Uiso 1 1 calc R . .
C441 C 0.6914(9) 0.3877(7) 0.1917(3) 0.067(2) Uani 1 1 d . . .
H441 H 0.6816 0.3115 0.1931 0.080 Uiso 1 1 calc R . .
C451 C 0.5993(8) 0.4267(6) 0.2012(3) 0.0535(16) Uani 1 1 d . . .
H451 H 0.5269 0.3773 0.2089 0.064 Uiso 1 1 calc R . .
C461 C 0.6151(7) 0.5416(6) 0.1992(2) 0.0465(14) Uani 1 1 d . . .
N21 N 0.5180(5) 0.5827(5) 0.20963(18) 0.0426(11) Uani 1 1 d . . .
H21A H 0.5441 0.6299 0.2378 0.051 Uiso 1 1 calc R . .
H21B H 0.4572 0.5228 0.2167 0.051 Uiso 1 1 calc R . .
C511 C 0.6868(7) 0.7130(6) 0.0782(2) 0.0482(15) Uani 1 1 d . . .
C521 C 0.8086(7) 0.7426(7) 0.0729(3) 0.0599(18) Uani 1 1 d . . .
H521 H 0.8664 0.7809 0.0994 0.072 Uiso 1 1 calc R . .
C531 C 0.8438(8) 0.7145(8) 0.0275(3) 0.067(2) Uani 1 1 d . . .
H531 H 0.9251 0.7352 0.0235 0.081 Uiso 1 1 calc R . .
C541 C 0.7585(9) 0.6564(8) -0.0110(3) 0.068(2) Uani 1 1 d . . .
H541 H 0.7825 0.6372 -0.0410 0.082 Uiso 1 1 calc R . .
C551 C 0.6377(9) 0.6259(7) -0.0060(3) 0.064(2) Uani 1 1 d . . .
H551 H 0.5805 0.5868 -0.0326 0.077 Uiso 1 1 calc R . .
C561 C 0.6024(7) 0.6538(6) 0.0386(3) 0.0561(17) Uani 1 1 d . . .
H561 H 0.5208 0.6325 0.0422 0.067 Uiso 1 1 calc R . .
C611 C 0.6924(7) 0.9150(6) 0.1341(3) 0.0501(15) Uani 1 1 d . . .
C621 C 0.7167(10) 0.9826(7) 0.1781(3) 0.072(2) Uani 1 1 d . . .
H621 H 0.7069 0.9496 0.2079 0.087 Uiso 1 1 calc R . .
C631 C 0.7559(10) 1.0995(7) 0.1788(4) 0.082(3) Uani 1 1 d . . .
H631 H 0.7710 1.1451 0.2086 0.098 Uiso 1 1 calc R . .
C641 C 0.7717(9) 1.1462(7) 0.1349(4) 0.076(3) Uani 1 1 d . . .
H641 H 0.7964 1.2245 0.1349 0.091 Uiso 1 1 calc R . .
C651 C 0.7525(11) 1.0816(8) 0.0919(4) 0.084(3) Uani 1 1 d . . .
H651 H 0.7669 1.1154 0.0625 0.101 Uiso 1 1 calc R . .
C661 C 0.7112(10) 0.9646(7) 0.0906(3) 0.070(2) Uani 1 1 d . . .
H661 H 0.6963 0.9200 0.0605 0.084 Uiso 1 1 calc R . .
Cl11 Cl 0.3118(2) 0.40533(16) 0.26306(7) 0.0603(4) Uani 1 1 d . . .
Re2 Re 0.49209(2) 0.77061(2) 0.350678(8) 0.04189(9) Uani 1 1 d . . .
O102 O 0.5523(5) 0.7205(4) 0.29995(16) 0.0490(11) Uani 1 1 d . . .
O202 O 0.4226(5) 0.8191(4) 0.39691(17) 0.0522(11) Uani 1 1 d . . .
P12 P 0.54100(18) 0.63905(15) 0.40281(6) 0.0474(4) Uani 1 1 d . . .
C12 C 0.4072(7) 0.5109(6) 0.4003(3) 0.0560(17) Uani 1 1 d . . .
H12C H 0.3998 0.4648 0.3693 0.067 Uiso 1 1 calc R . .
H12D H 0.4200 0.4674 0.4273 0.067 Uiso 1 1 calc R . .
C112 C 0.2899(7) 0.5331(6) 0.4039(3) 0.0545(17) Uani 1 1 d . . .
C122 C 0.2234(9) 0.4959(8) 0.4429(3) 0.070(2) Uani 1 1 d . . .
H122 H 0.2497 0.4547 0.4660 0.083 Uiso 1 1 calc R . .
C132 C 0.1188(9) 0.5195(9) 0.4476(3) 0.081(3) Uani 1 1 d . . .
H132 H 0.0754 0.4946 0.4740 0.098 Uiso 1 1 calc R . .
C142 C 0.0784(8) 0.5794(8) 0.4139(4) 0.073(2) Uani 1 1 d . . .
H142 H 0.0090 0.5969 0.4177 0.088 Uiso 1 1 calc R . .
C152 C 0.1412(7) 0.6134(7) 0.3744(3) 0.0612(19) Uani 1 1 d . . .
H152 H 0.1122 0.6518 0.3508 0.073 Uiso 1 1 calc R . .
C162 C 0.2456(7) 0.5920(6) 0.3691(3) 0.0537(16) Uani 1 1 d . . .
N12 N 0.3137(5) 0.6316(5) 0.32797(19) 0.0476(13) Uani 1 1 d . . .
H12A H 0.2687 0.6568 0.3061 0.057 Uiso 1 1 calc R . .
H12B H 0.3273 0.5725 0.3122 0.057 Uiso 1 1 calc R . .
C212 C 0.5864(8) 0.6955(6) 0.4684(2) 0.0547(18) Uani 1 1 d . . .
C222 C 0.7053(9) 0.7321(7) 0.4867(3) 0.066(2) Uani 1 1 d . . .
H222 H 0.7621 0.7207 0.4674 0.079 Uiso 1 1 calc R . .
C232 C 0.7404(11) 0.7873(9) 0.5350(3) 0.088(3) Uani 1 1 d . . .
H232 H 0.8213 0.8121 0.5479 0.106 Uiso 1 1 calc R . .
C242 C 0.6580(12) 0.8051(9) 0.5632(3) 0.085(3) Uani 1 1 d . . .
H242 H 0.6827 0.8407 0.5954 0.102 Uiso 1 1 calc R . .
C252 C 0.5402(11) 0.7714(10) 0.5445(3) 0.086(3) Uani 1 1 d . . .
H252 H 0.4850 0.7873 0.5634 0.104 Uiso 1 1 calc R . .
C262 C 0.5011(9) 0.7127(7) 0.4972(3) 0.066(2) Uani 1 1 d . . .
H262 H 0.4197 0.6857 0.4850 0.079 Uiso 1 1 calc R . .
C312 C 0.6500(7) 0.5728(6) 0.3876(3) 0.0506(15) Uani 1 1 d . . .
C322 C 0.6704(8) 0.4937(7) 0.4174(3) 0.064(2) Uani 1 1 d . . .
H322 H 0.6329 0.4802 0.4462 0.077 Uiso 1 1 calc R . .
C332 C 0.7439(9) 0.4361(7) 0.4054(4) 0.076(3) Uani 1 1 d . . .
H332 H 0.7575 0.3843 0.4263 0.091 Uiso 1 1 calc R . .
C342 C 0.8002(9) 0.4535(7) 0.3617(4) 0.072(2) Uani 1 1 d . . .
H342 H 0.8503 0.4133 0.3534 0.086 Uiso 1 1 calc R . .
C352 C 0.7797(8) 0.5301(8) 0.3319(3) 0.071(2) Uani 1 1 d . . .
H352 H 0.8154 0.5415 0.3027 0.085 Uiso 1 1 calc R . .
C362 C 0.7064(8) 0.5916(8) 0.3444(3) 0.065(2) Uani 1 1 d . . .
H362 H 0.6950 0.6452 0.3242 0.077 Uiso 1 1 calc R . .
P22 P 0.67690(17) 0.92837(15) 0.36636(6) 0.0446(4) Uani 1 1 d . . .
C22 C 0.6796(7) 1.0106(7) 0.3124(2) 0.0537(16) Uani 1 1 d . . .
H22C H 0.7564 1.0712 0.3150 0.064 Uiso 1 1 calc R . .
H22D H 0.6718 0.9619 0.2822 0.064 Uiso 1 1 calc R . .
C412 C 0.5799(7) 1.0599(6) 0.3093(2) 0.0510(16) Uani 1 1 d . . .
C422 C 0.6057(9) 1.1763(7) 0.3130(3) 0.067(2) Uani 1 1 d . . .
H422 H 0.6856 1.2237 0.3168 0.080 Uiso 1 1 calc R . .
C432 C 0.5136(10) 1.2237(7) 0.3110(3) 0.074(2) Uani 1 1 d . . .
H432 H 0.5327 1.3019 0.3143 0.088 Uiso 1 1 calc R . .
C442 C 0.3988(10) 1.1568(7) 0.3043(3) 0.067(2) Uani 1 1 d . . .
H442 H 0.3381 1.1889 0.3021 0.080 Uiso 1 1 calc R . .
C452 C 0.3684(8) 1.0395(6) 0.3006(3) 0.0551(17) Uani 1 1 d . . .
H452 H 0.2880 0.9935 0.2973 0.066 Uiso 1 1 calc R . .
C462 C 0.4583(7) 0.9922(6) 0.3020(2) 0.0494(15) Uani 1 1 d . . .
N22 N 0.4258(5) 0.8700(4) 0.29569(19) 0.0441(12) Uani 1 1 d . . .
H22A H 0.4479 0.8527 0.2662 0.053 Uiso 1 1 calc R . .
H22B H 0.3449 0.8418 0.2925 0.053 Uiso 1 1 calc R . .
C512 C 0.7015(7) 1.0286(5) 0.4209(2) 0.0462(14) Uani 1 1 d . . .
C522 C 0.7901(8) 1.1346(6) 0.4242(3) 0.0580(18) Uani 1 1 d . . .
H522 H 0.8321 1.1580 0.3973 0.070 Uiso 1 1 calc R . .
C532 C 0.8148(8) 1.2043(6) 0.4677(3) 0.063(2) Uani 1 1 d . . .
H532 H 0.8747 1.2747 0.4700 0.075 Uiso 1 1 calc R . .
C542 C 0.7537(9) 1.1733(7) 0.5081(3) 0.064(2) Uani 1 1 d . . .
H542 H 0.7710 1.2224 0.5370 0.076 Uiso 1 1 calc R . .
C552 C 0.6673(8) 1.0691(7) 0.5049(3) 0.0585(18) Uani 1 1 d . . .
H552 H 0.6262 1.0465 0.5321 0.070 Uiso 1 1 calc R . .
C562 C 0.6400(7) 0.9968(7) 0.4618(3) 0.0538(16) Uani 1 1 d . . .
H562 H 0.5803 0.9263 0.4600 0.065 Uiso 1 1 calc R . .
C612 C 0.8206(7) 0.9027(6) 0.3693(3) 0.0520(16) Uani 1 1 d . . .
C622 C 0.8949(9) 0.9192(8) 0.4137(3) 0.070(2) Uani 1 1 d . . .
H622 H 0.8713 0.9425 0.4431 0.084 Uiso 1 1 calc R . .
C632 C 1.0049(10) 0.9011(10) 0.4145(5) 0.089(3) Uani 1 1 d . . .
H632 H 1.0561 0.9144 0.4441 0.107 Uiso 1 1 calc R . .
C642 C 1.0371(11) 0.8635(9) 0.3710(5) 0.095(3) Uani 1 1 d . . .
H642 H 1.1087 0.8476 0.3719 0.114 Uiso 1 1 calc R . .
C652 C 0.9694(11) 0.8493(10) 0.3283(5) 0.087(3) Uani 1 1 d . . .
H652 H 0.9948 0.8268 0.2992 0.104 Uiso 1 1 calc R . .
C662 C 0.8597(9) 0.8681(8) 0.3265(3) 0.070(2) Uani 1 1 d . . .
H662 H 0.8119 0.8573 0.2961 0.084 Uiso 1 1 calc R . .
Cl12 Cl 0.14822(19) 0.7338(2) 0.24893(7) 0.0661(5) Uani 1 1 d . . .
C97 C -0.0472(18) 0.204(2) 0.3250(7) 0.105(9) Uani 0.50 1 d P . .
H97A H -0.0958 0.1881 0.3517 0.157 Uiso 0.50 1 d P . .
H97B H -0.0846 0.1598 0.2956 0.157 Uiso 0.50 1 d P . .
H97C H -0.0217 0.2833 0.3212 0.157 Uiso 0.50 1 d P . .
O97 O 0.0548(18) 0.1785(17) 0.3395(8) 0.129(7) Uani 0.50 1 d P . .
H97 H 0.0476 0.1139 0.3289 0.193 Uiso 0.50 1 d P . .
C98 C 0.0254(18) 0.3123(16) 0.2490(6) 0.078(5) Uani 0.50 1 d PD . .
H98A H 0.1061 0.3241 0.2472 0.117 Uiso 0.50 1 d P . .
H98B H -0.0243 0.2859 0.2186 0.117 Uiso 0.50 1 d P . .
H98C H -0.0049 0.2626 0.2743 0.117 Uiso 0.50 1 d P . .
O98 O 0.005(2) 0.400(2) 0.2652(6) 0.134(8) Uani 0.50 1 d PD . .
H98 H 0.0355 0.4182 0.2943 0.200 Uiso 0.50 1 calc PR . .
C99 C 0.0612(17) 0.980(2) 0.1947(8) 0.088(6) Uani 0.50 1 d P . .
H99A H 0.0615 0.9870 0.2309 0.131 Uiso 0.50 1 d P . .
H99B H -0.0007 1.0095 0.1809 0.131 Uiso 0.50 1 d P . .
H99C H 0.1369 1.0249 0.1867 0.131 Uiso 0.50 1 d P . .
O99 O 0.0334(9) 0.8751(10) 0.1790(4) 0.057(2) Uani 0.50 1 d P . .
H99 H -0.0015 0.8352 0.1986 0.085 Uiso 0.50 1 d P . .

loop_
_atom_site_aniso_label
_atom_site_aniso_U_11
_atom_site_aniso_U_22
_atom_site_aniso_U_33
_atom_site_aniso_U_23
_atom_site_aniso_U_13
_atom_site_aniso_U_12
Re11 0.04605(16) 0.04191(14) 0.03649(13) 0.00127(9) 0.00721(10) 0.01411(11)
O101 0.047(3) 0.057(3) 0.050(2) 0.008(2) 0.010(2) 0.014(2)
O201 0.053(3) 0.054(3) 0.049(2) 0.010(2) 0.011(2) 0.024(2)
P11 0.0523(10) 0.0493(9) 0.0415(8) 0.0046(7) 0.0065(7) 0.0176(8)
C11 0.058(5) 0.066(5) 0.054(4) 0.007(3) 0.004(3) 0.022(4)
C111 0.043(4) 0.061(4) 0.049(3) 0.003(3) 0.007(3) 0.016(3)
C121 0.048(4) 0.077(5) 0.057(4) 0.005(4) 0.007(3) 0.019(4)
C131 0.045(4) 0.067(5) 0.065(4) -0.008(4) 0.005(3) 0.004(4)
C141 0.057(5) 0.061(5) 0.072(5) -0.002(4) 0.015(4) -0.001(4)
C151 0.058(5) 0.058(4) 0.056(4) 0.005(3) 0.013(3) 0.016(4)
C161 0.048(4) 0.057(4) 0.044(3) 0.001(3) 0.010(3) 0.016(3)
N11 0.045(3) 0.051(3) 0.046(3) 0.006(2) 0.014(2) 0.016(2)
C211 0.059(4) 0.064(4) 0.041(3) 0.008(3) 0.004(3) 0.025(4)
C221 0.102(7) 0.062(5) 0.054(4) 0.007(4) 0.018(4) 0.018(5)
C231 0.119(9) 0.088(7) 0.062(5) 0.022(5) 0.032(5) 0.025(7)
C241 0.096(7) 0.092(7) 0.041(4) 0.008(4) 0.008(4) 0.035(6)
C251 0.091(7) 0.081(6) 0.041(4) -0.005(4) -0.004(4) 0.008(5)
C261 0.053(4) 0.072(5) 0.054(4) -0.001(3) 0.010(3) 0.023(4)
C311 0.066(5) 0.047(4) 0.059(4) 0.011(3) 0.016(3) 0.022(3)
C321 0.083(6) 0.056(4) 0.062(4) 0.003(4) 0.010(4) 0.024(4)
C331 0.108(8) 0.049(4) 0.079(6) -0.003(4) 0.019(5) 0.023(5)
C341 0.099(8) 0.062(6) 0.118(9) 0.016(6) 0.032(7) 0.039(6)
C351 0.109(9) 0.071(6) 0.104(8) 0.010(6) 0.000(7) 0.045(6)
C361 0.085(7) 0.062(5) 0.084(6) 0.011(4) -0.006(5) 0.027(5)
P21 0.0489(10) 0.0412(8) 0.0420(8) 0.0009(6) 0.0077(7) 0.0107(7)
C21 0.054(4) 0.053(4) 0.047(3) 0.002(3) 0.006(3) 0.018(3)
C411 0.051(4) 0.054(4) 0.046(3) -0.001(3) 0.002(3) 0.021(3)
C421 0.053(5) 0.073(5) 0.068(5) 0.007(4) 0.008(4) 0.024(4)
C431 0.073(6) 0.071(5) 0.083(6) 0.002(4) 0.016(5) 0.039(5)
C441 0.082(6) 0.051(4) 0.079(5) 0.005(4) 0.017(5) 0.036(4)
C451 0.060(5) 0.044(3) 0.058(4) 0.006(3) 0.010(3) 0.019(3)
C461 0.054(4) 0.046(3) 0.041(3) 0.000(3) 0.002(3) 0.020(3)
N21 0.048(3) 0.043(3) 0.038(2) 0.002(2) 0.008(2) 0.016(2)
C511 0.051(4) 0.045(3) 0.048(3) 0.001(3) 0.010(3) 0.014(3)
C521 0.052(4) 0.071(5) 0.054(4) -0.002(3) 0.011(3) 0.018(4)
C531 0.060(5) 0.077(5) 0.063(5) -0.003(4) 0.021(4) 0.018(4)
C541 0.075(6) 0.081(6) 0.059(4) 0.000(4) 0.024(4) 0.037(5)
C551 0.077(6) 0.068(5) 0.048(4) -0.011(3) 0.014(4) 0.029(4)
C561 0.055(4) 0.059(4) 0.051(4) -0.004(3) 0.011(3) 0.015(3)
C611 0.048(4) 0.045(3) 0.056(4) 0.002(3) 0.011(3) 0.012(3)
C621 0.104(7) 0.052(4) 0.057(4) 0.002(3) 0.024(4) 0.018(5)
C631 0.103(8) 0.051(4) 0.086(6) -0.007(4) 0.020(6) 0.019(5)
C641 0.084(6) 0.040(4) 0.105(7) 0.017(4) 0.041(5) 0.014(4)
C651 0.122(9) 0.061(5) 0.075(6) 0.021(4) 0.042(6) 0.027(6)
C661 0.091(7) 0.052(4) 0.064(5) 0.007(4) 0.021(4) 0.018(4)
Cl11 0.0733(13) 0.0503(9) 0.0591(10) 0.0108(7) 0.0154(9) 0.0199(9)
Re2 0.04810(17) 0.04217(14) 0.03580(13) 0.00024(9) 0.00489(10) 0.01635(11)
O102 0.056(3) 0.047(2) 0.046(2) 0.0030(19) 0.003(2) 0.021(2)
O202 0.051(3) 0.053(3) 0.048(2) 0.001(2) 0.004(2) 0.013(2)
P12 0.0545(10) 0.0458(9) 0.0409(8) 0.0033(7) 0.0036(7) 0.0162(8)
C12 0.062(5) 0.053(4) 0.053(4) 0.011(3) 0.003(3) 0.018(3)
C112 0.059(5) 0.053(4) 0.046(3) 0.002(3) 0.003(3) 0.013(3)
C122 0.069(6) 0.067(5) 0.058(4) 0.008(4) 0.017(4) 0.001(4)
C132 0.066(6) 0.096(7) 0.062(5) 0.001(5) 0.024(4) -0.003(5)
C142 0.049(5) 0.074(5) 0.082(6) -0.020(5) 0.014(4) 0.004(4)
C152 0.053(4) 0.060(4) 0.063(4) -0.011(3) 0.004(3) 0.013(4)
C162 0.050(4) 0.055(4) 0.049(3) -0.006(3) 0.007(3) 0.011(3)
N12 0.050(3) 0.047(3) 0.039(2) -0.003(2) -0.005(2) 0.010(2)
C212 0.073(5) 0.049(4) 0.038(3) 0.009(3) 0.000(3) 0.016(4)
C222 0.073(6) 0.068(5) 0.052(4) -0.002(4) -0.008(4) 0.021(4)
C232 0.096(8) 0.092(7) 0.062(5) -0.010(5) -0.017(5) 0.022(6)
C242 0.124(10) 0.087(7) 0.039(4) -0.004(4) 0.000(5) 0.033(7)
C252 0.098(8) 0.103(8) 0.046(4) 0.004(4) 0.019(5) 0.014(6)
C262 0.087(6) 0.056(4) 0.047(4) 0.003(3) 0.012(4) 0.014(4)
C312 0.051(4) 0.049(4) 0.050(3) 0.002(3) -0.002(3) 0.017(3)
C322 0.062(5) 0.056(4) 0.075(5) 0.015(4) 0.004(4) 0.020(4)
C332 0.073(6) 0.052(4) 0.103(7) 0.009(5) -0.007(5) 0.026(4)
C342 0.061(5) 0.055(4) 0.096(6) -0.011(4) -0.012(5) 0.023(4)
C352 0.061(5) 0.077(6) 0.078(5) -0.006(4) 0.010(4) 0.030(5)
C362 0.063(5) 0.068(5) 0.068(5) 0.006(4) 0.006(4) 0.030(4)
P22 0.0489(10) 0.0455(8) 0.0409(8) 0.0033(6) 0.0093(7) 0.0169(7)
C22 0.057(4) 0.057(4) 0.044(3) 0.005(3) 0.010(3) 0.014(3)
C412 0.069(5) 0.046(3) 0.036(3) 0.001(3) 0.004(3) 0.019(3)
C422 0.087(6) 0.050(4) 0.060(4) 0.010(3) 0.002(4) 0.018(4)
C432 0.102(8) 0.049(4) 0.072(5) 0.008(4) 0.002(5) 0.029(5)
C442 0.086(7) 0.060(5) 0.065(5) 0.005(4) 0.005(4) 0.039(5)
C452 0.071(5) 0.052(4) 0.051(4) 0.003(3) 0.006(3) 0.033(4)
C462 0.063(5) 0.049(4) 0.039(3) 0.001(3) 0.005(3) 0.024(3)
N22 0.053(3) 0.042(3) 0.038(2) -0.002(2) 0.003(2) 0.018(2)
C512 0.052(4) 0.042(3) 0.043(3) -0.002(2) 0.004(3) 0.016(3)
C522 0.062(5) 0.055(4) 0.053(4) 0.000(3) 0.003(3) 0.016(4)
C532 0.065(5) 0.044(4) 0.070(5) -0.007(3) -0.008(4) 0.013(3)
C542 0.075(6) 0.064(5) 0.055(4) -0.012(3) -0.002(4) 0.032(4)
C552 0.057(5) 0.066(5) 0.048(4) -0.011(3) 0.007(3) 0.017(4)
C562 0.054(4) 0.057(4) 0.050(3) -0.001(3) 0.009(3) 0.017(3)
C612 0.053(4) 0.051(4) 0.056(4) 0.007(3) 0.014(3) 0.020(3)
C622 0.071(6) 0.087(6) 0.066(5) 0.007(4) 0.008(4) 0.045(5)
C632 0.071(6) 0.092(7) 0.111(8) 0.003(6) -0.008(6) 0.043(6)
C642 0.075(7) 0.078(7) 0.149(11) 0.013(7) 0.034(7) 0.044(6)
C652 0.078(7) 0.100(8) 0.099(7) 0.004(6) 0.027(6) 0.049(6)
C662 0.067(5) 0.084(6) 0.068(5) -0.005(4) 0.017(4) 0.037(5)
Cl12 0.0592(11) 0.0833(13) 0.0605(10) -0.0079(9) 0.0019(8) 0.0345(10)
C97 0.044(10) 0.16(2) 0.071(11) 0.036(13) 0.013(8) -0.027(12)
O97 0.099(14) 0.127(15) 0.150(16) 0.065(12) 0.038(12) 0.009(11)
C98 0.071(12) 0.096(13) 0.050(8) 0.010(8) 0.008(8) 0.006(10)
O98 0.127(15) 0.19(2) 0.102(12) -0.066(13) -0.026(11) 0.112(16)
C99 0.046(10) 0.122(18) 0.104(15) 0.054(14) 0.015(9) 0.031(11)
O99 0.037(5) 0.066(7) 0.064(6) 0.014(5) -0.006(4) 0.014(5)

loop_
_atom_type_symbol
_atom_type_description
_atom_type_scat_dispersion_real
_atom_type_scat_dispersion_imag
_atom_type_scat_source
C C 0.0033 0.0016 'International Tables Vol C Tables 4.2.6.8 and 6.1.1.4'
H H 0.0000 0.0000 'International Tables Vol C Tables 4.2.6.8 and 6.1.1.4'
Cl Cl 0.1484 0.1585 'International Tables Vol C Tables 4.2.6.8 and 6.1.1.4'
O O 0.0106 0.0060 'International Tables Vol C Tables 4.2.6.8 and 6.1.1.4'
P P 0.1023 0.0942 'International Tables Vol C Tables 4.2.6.8 and 6.1.1.4'
Re Re -1.0185 7.2310 'International Tables Vol C Tables 4.2.6.8 and 6.1.1.4'
N N 0.0061 0.0033 'International Tables Vol C Tables 4.2.6.8 and 6.1.1.4'

loop_
_geom_angle_atom_site_label_1
_geom_angle_atom_site_label_2
_geom_angle_atom_site_label_3
_geom_angle
_geom_angle_site_symmetry_1
_geom_angle_site_symmetry_3
_geom_angle_publ_flag
O101 Re11 O201 175.3(2) . . ?
O101 Re11 N21 90.3(2) . . ?
O201 Re11 N21 86.0(2) . . ?
O101 Re11 N11 87.9(2) . . ?
O201 Re11 N11 88.9(2) . . ?
N21 Re11 N11 85.5(2) . . ?
O101 Re11 P21 94.27(17) . . ?
O201 Re11 P21 88.52(17) . . ?
N21 Re11 P21 87.00(15) . . ?
N11 Re11 P21 172.24(15) . . ?
O101 Re11 P11 91.60(17) . . ?
O201 Re11 P11 91.60(15) . . ?
N21 Re11 P11 171.10(15) . . ?
N11 Re11 P11 85.85(15) . . ?
P21 Re11 P11 101.52(6) . . ?
C211 P11 C311 104.8(3) . . ?
C211 P11 C11 107.2(4) . . ?
C311 P11 C11 100.0(4) . . ?
C211 P11 Re11 113.2(3) . . ?
C311 P11 Re11 121.8(3) . . ?
C11 P11 Re11 108.3(3) . . ?
C111 C11 P11 115.6(6) . . ?
C161 C111 C121 118.4(7) . . ?
C161 C111 C11 120.5(7) . . ?
C121 C111 C11 121.1(7) . . ?
C131 C121 C111 121.9(8) . . ?
C121 C131 C141 119.6(7) . . ?
C151 C141 C131 120.2(8) . . ?
C141 C151 C161 120.5(8) . . ?
C111 C161 C151 119.4(7) . . ?
C111 C161 N11 121.0(6) . . ?
C151 C161 N11 119.7(7) . . ?
C161 N11 Re11 113.4(4) . . ?
C221 C211 C261 119.2(7) . . ?
C221 C211 P11 119.5(6) . . ?
C261 C211 P11 120.8(6) . . ?
C211 C221 C231 120.0(9) . . ?
C241 C231 C221 120.6(10) . . ?
C231 C241 C251 121.2(8) . . ?
C241 C251 C261 118.4(9) . . ?
C211 C261 C251 120.4(8) . . ?
C361 C311 C321 118.4(8) . . ?
C361 C311 P11 119.8(7) . . ?
C321 C311 P11 121.7(6) . . ?
C311 C321 C331 120.5(9) . . ?
C341 C331 C321 120.0(9) . . ?
C351 C341 C331 119.4(9) . . ?
C341 C351 C361 120.6(10) . . ?
C311 C361 C351 121.0(10) . . ?
C511 P21 C611 103.2(3) . . ?
C511 P21 C21 105.7(3) . . ?
C611 P21 C21 102.5(3) . . ?
C511 P21 Re11 120.1(2) . . ?
C611 P21 Re11 117.7(2) . . ?
C21 P21 Re11 105.8(3) . . ?
C411 C21 P21 110.9(5) . . ?
C421 C411 C461 118.5(7) . . ?
C421 C411 C21 120.8(7) . . ?
C461 C411 C21 120.7(7) . . ?
C431 C421 C411 121.0(9) . . ?
C421 C431 C441 119.9(8) . . ?
C451 C441 C431 120.4(8) . . ?
C441 C451 C461 119.4(8) . . ?
C411 C461 C451 120.8(7) . . ?
C411 C461 N21 119.9(6) . . ?
C451 C461 N21 119.2(7) . . ?
C461 N21 Re11 121.9(4) . . ?
C561 C511 C521 119.2(7) . . ?
C561 C511 P21 120.6(6) . . ?
C521 C511 P21 120.0(5) . . ?
C511 C521 C531 119.6(7) . . ?
C541 C531 C521 119.9(8) . . ?
C531 C541 C551 121.0(7) . . ?
C541 C551 C561 119.4(8) . . ?
C551 C561 C511 120.8(8) . . ?
C661 C611 C621 119.1(7) . . ?
C661 C611 P21 121.5(6) . . ?
C621 C611 P21 119.4(6) . . ?
C611 C621 C631 120.7(8) . . ?
C641 C631 C621 118.8(8) . . ?
C651 C641 C631 121.1(8) . . ?
C641 C651 C661 120.7(8) . . ?
C611 C661 C651 119.6(8) . . ?
O202 Re2 O102 175.2(2) . . ?
O202 Re2 N22 90.5(2) . . ?
O102 Re2 N22 85.7(2) . . ?
O202 Re2 N12 86.9(2) . . ?
O102 Re2 N12 89.9(2) . . ?
N22 Re2 N12 86.0(2) . . ?
O202 Re2 P22 94.88(17) . . ?
O102 Re2 P22 87.91(17) . . ?
N22 Re2 P22 87.56(16) . . ?
N12 Re2 P22 173.37(14) . . ?
O202 Re2 P12 92.09(17) . . ?
O102 Re2 P12 91.25(15) . . ?
N22 Re2 P12 171.38(14) . . ?
N12 Re2 P12 85.90(15) . . ?
P22 Re2 P12 100.39(6) . . ?
C312 P12 C212 105.2(4) . . ?
C312 P12 C12 99.0(4) . . ?
C212 P12 C12 107.4(4) . . ?
C312 P12 Re2 121.3(2) . . ?
C212 P12 Re2 113.4(2) . . ?
C12 P12 Re2 109.0(2) . . ?
C112 C12 P12 114.8(5) . . ?
C122 C112 C162 118.1(8) . . ?
C122 C112 C12 120.0(7) . . ?
C162 C112 C12 121.8(7) . . ?
C132 C122 C112 120.5(9) . . ?
C142 C132 C122 120.6(8) . . ?
C132 C142 C152 119.4(9) . . ?
C162 C152 C142 121.2(9) . . ?
C152 C162 C112 120.2(7) . . ?
C152 C162 N12 120.9(7) . . ?
C112 C162 N12 118.9(7) . . ?
C162 N12 Re2 114.4(4) . . ?
C222 C212 C262 120.7(7) . . ?
C222 C212 P12 119.2(6) . . ?
C262 C212 P12 119.6(6) . . ?
C212 C222 C232 118.8(9) . . ?
C242 C232 C222 121.0(10) . . ?
C252 C242 C232 120.2(9) . . ?
C242 C252 C262 120.5(10) . . ?
C212 C262 C252 118.8(9) . . ?
C322 C312 C362 118.7(8) . . ?
C322 C312 P12 118.9(6) . . ?
C362 C312 P12 122.1(6) . . ?
C332 C322 C312 121.0(9) . . ?
C322 C332 C342 120.7(9) . . ?
C352 C342 C332 118.7(9) . . ?
C342 C352 C362 121.1(9) . . ?
C352 C362 C312 119.8(8) . . ?
C512 P22 C612 101.8(3) . . ?
C512 P22 C22 105.8(3) . . ?
C612 P22 C22 103.2(4) . . ?
C512 P22 Re2 119.3(2) . . ?
C612 P22 Re2 119.4(2) . . ?
C22 P22 Re2 105.6(3) . . ?
C412 C22 P22 111.7(5) . . ?
C422 C412 C462 117.2(8) . . ?
C422 C412 C22 120.5(8) . . ?
C462 C412 C22 122.3(6) . . ?
C412 C422 C432 121.2(9) . . ?
C442 C432 C422 120.1(8) . . ?
C432 C442 C452 120.8(9) . . ?
C462 C452 C442 119.5(9) . . ?
C452 C462 C412 121.2(7) . . ?
C452 C462 N22 119.1(7) . . ?
C412 C462 N22 119.7(6) . . ?
C462 N22 Re2 123.4(4) . . ?
C522 C512 C562 118.9(6) . . ?
C522 C512 P22 120.4(5) . . ?
C562 C512 P22 120.4(5) . . ?
C532 C522 C512 119.2(8) . . ?
C522 C532 C542 122.1(8) . . ?
C552 C542 C532 118.7(7) . . ?
C542 C552 C562 120.8(8) . . ?
C552 C562 C512 120.4(7) . . ?
C622 C612 C662 117.8(8) . . ?
C622 C612 P22 121.6(6) . . ?
C662 C612 P22 120.5(6) . . ?
C612 C622 C632 120.2(9) . . ?
C642 C632 C622 119.2(10) . . ?
C652 C642 C632 121.7(10) . . ?
C642 C652 C662 120.0(10) . . ?
C612 C662 C652 121.0(9) . . ?

loop_
_geom_bond_atom_site_label_1
_geom_bond_atom_site_label_2
_geom_bond_distance
_geom_bond_site_symmetry_2
_geom_bond_publ_flag
Re11 O101 1.743(5) . ?
Re11 O201 1.776(5) . ?
Re11 N21 2.239(5) . ?
Re11 N11 2.253(6) . ?
Re11 P21 2.4095(19) . ?
Re11 P11 2.4241(18) . ?
P11 C211 1.823(7) . ?
P11 C311 1.831(7) . ?
P11 C11 1.855(9) . ?
C11 C111 1.507(11) . ?
C111 C161 1.386(10) . ?
C111 C121 1.400(10) . ?
C121 C131 1.352(12) . ?
C131 C141 1.387(13) . ?
C141 C151 1.362(11) . ?
C151 C161 1.404(10) . ?
C161 N11 1.444(9) . ?
C211 C221 1.381(12) . ?
C211 C261 1.383(11) . ?
C221 C231 1.388(12) . ?
C231 C241 1.342(14) . ?
C241 C251 1.383(14) . ?
C251 C261 1.402(11) . ?
C311 C361 1.366(12) . ?
C311 C321 1.374(12) . ?
C321 C331 1.396(11) . ?
C331 C341 1.381(15) . ?
C341 C351 1.344(16) . ?
C351 C361 1.394(13) . ?
P21 C511 1.816(7) . ?
P21 C611 1.823(7) . ?
P21 C21 1.837(7) . ?
C21 C411 1.514(10) . ?
C411 C421 1.387(11) . ?
C411 C461 1.390(11) . ?
C421 C431 1.377(12) . ?
C431 C441 1.387(14) . ?
C441 C451 1.373(11) . ?
C451 C461 1.398(9) . ?
C461 N21 1.449(9) . ?
C511 C561 1.385(10) . ?
C511 C521 1.391(11) . ?
C521 C531 1.397(10) . ?
C531 C541 1.366(13) . ?
C541 C551 1.376(13) . ?
C551 C561 1.379(10) . ?
C611 C661 1.370(11) . ?
C611 C621 1.371(10) . ?
C621 C631 1.386(12) . ?
C631 C641 1.360(13) . ?
C641 C651 1.336(13) . ?
C651 C661 1.386(12) . ?
Re2 O202 1.745(5) . ?
Re2 O102 1.780(5) . ?
Re2 N22 2.246(5) . ?
Re2 N12 2.258(6) . ?
Re2 P22 2.4043(19) . ?
Re2 P12 2.4139(18) . ?
P12 C312 1.813(8) . ?
P12 C212 1.837(7) . ?
P12 C12 1.845(8) . ?
C12 C112 1.514(12) . ?
C112 C122 1.391(11) . ?
C112 C162 1.401(11) . ?
C122 C132 1.379(15) . ?
C132 C142 1.367(15) . ?
C142 C152 1.372(12) . ?
C152 C162 1.366(11) . ?
C162 N12 1.455(9) . ?
C212 C222 1.361(12) . ?
C212 C262 1.394(12) . ?
C222 C232 1.402(11) . ?
C232 C242 1.359(16) . ?
C242 C252 1.354(16) . ?
C252 C262 1.398(11) . ?
C312 C322 1.386(10) . ?
C312 C362 1.396(11) . ?
C322 C332 1.350(13) . ?
C332 C342 1.408(15) . ?
C342 C352 1.361(13) . ?
C352 C362 1.388(12) . ?
P22 C512 1.818(6) . ?
P22 C612 1.827(8) . ?
P22 C22 1.839(7) . ?
C22 C412 1.500(11) . ?
C412 C422 1.388(10) . ?
C412 C462 1.400(11) . ?
C422 C432 1.401(13) . ?
C432 C442 1.332(14) . ?
C442 C452 1.393(11) . ?
C452 C462 1.377(10) . ?
C462 N22 1.450(8) . ?
C512 C522 1.391(10) . ?
C512 C562 1.392(10) . ?
C522 C532 1.373(10) . ?
C532 C542 1.375(12) . ?
C542 C552 1.365(12) . ?
C552 C562 1.380(9) . ?
C612 C622 1.384(11) . ?
C612 C662 1.386(10) . ?
C622 C632 1.391(13) . ?
C632 C642 1.376(15) . ?
C642 C652 1.311(16) . ?
C652 C662 1.391(13) . ?
C97 O97 1.38(3) . ?
C98 O98 1.264(16) . ?
C99 O99 1.29(3) . ?

loop_
_geom_hbond_atom_site_label_D
_geom_hbond_atom_site_label_H
_geom_hbond_atom_site_label_A
_geom_hbond_distance_DH
_geom_hbond_distance_HA
_geom_hbond_distance_DA
_geom_hbond_angle_DHA
_geom_hbond_site_symmetry_A
N11 H11A Cl11 0.90 2.46 3.356(6) 176.3 .
N11 H11B Cl12 0.90 2.34 3.227(6) 166.7 .
N21 H21A O102 0.90 1.95 2.826(7) 163.9 .
N21 H21B Cl11 0.90 2.39 3.246(6) 159.4 .
N12 H12A Cl12 0.90 2.46 3.358(6) 177.5 .
N12 H12B Cl11 0.90 2.36 3.241(6) 165.7 .
N22 H22A O201 0.90 1.94 2.818(7) 166.4 .
N22 H22B Cl12 0.90 2.42 3.256(6) 154.0 .
O99 H99 Cl12 0.80 2.80 3.178(10) 110.8 .
